data_4348128
loop_
_publ_author_name
'Yang, Dandan'
'Xu, Wenlong'
'Cao, Xiaowei'
'Zheng, Shaojun'
'He, Jiangang'
'Ju, Qiang'
'Fang, Zhenlan'
'Huang, Wei'

_publ_section_title
;
 Two Silver Coordination Network Compounds with Colorful
 Photoluminescence.
;
_journal_issue 16
_journal_name_full 'Inorganic chemistry'
_journal_page_first 7954
_journal_page_last 7961
_journal_paper_doi 10.1021/acs.inorgchem.6b00999
_journal_volume 55
_journal_year 2016
_chemical_formula_sum 'C6 H9 Ag Br N2'
_chemical_formula_weight 296.93
_space_group_IT_number 14
_space_group_name_Hall '-P 2yn'
_space_group_name_H-M_alt 'P 1 21/n 1'
_symmetry_cell_setting monoclinic
_symmetry_space_group_name_H-M 'P 1 21/n 1'
_atom_sites_solution_hydrogens geom
_atom_sites_solution_primary direct
_atom_sites_solution_secondary difmap
_audit_creation_method SHELXL-97
_cell_angle_alpha 90.00
_cell_angle_beta 94.679(9)
_cell_angle_gamma 90.00
_cell_formula_units_Z 4
_cell_length_a 9.726(4)
_cell_length_b 4.6186(18)
_cell_length_c 18.288(7)
_cell_measurement_reflns_used 4717
_cell_measurement_temperature 296(2)
_cell_measurement_theta_max 32.35
_cell_measurement_theta_min 2.28
_cell_volume 818.8(6)
_computing_structure_refinement 'SHELXL-97 (Sheldrick, 1997)'
_computing_structure_solution 'SHELXS-97 (Sheldrick, 1990)'
_diffrn_ambient_temperature 296(2)
_diffrn_measured_fraction_theta_full 0.999
_diffrn_measured_fraction_theta_max 0.999
_diffrn_measurement_device_type Bruker-AXS
_diffrn_measurement_method CCD_Profile_fitting
_diffrn_radiation_monochromator graphite
_diffrn_radiation_source 'fine-focus sealed tube'
_diffrn_radiation_type MoK\a
_diffrn_radiation_wavelength 0.71073
_diffrn_reflns_av_R_equivalents 0.0362
_diffrn_reflns_av_sigmaI/netI 0.0381
_diffrn_reflns_limit_h_max 11
_diffrn_reflns_limit_h_min -12
_diffrn_reflns_limit_k_max 6
_diffrn_reflns_limit_k_min -5
_diffrn_reflns_limit_l_max 23
_diffrn_reflns_limit_l_min -24
_diffrn_reflns_number 6540
_diffrn_reflns_theta_full 28.22
_diffrn_reflns_theta_max 28.22
_diffrn_reflns_theta_min 2.46
_exptl_absorpt_coefficient_mu 7.267
_exptl_absorpt_correction_T_max 0.9509
_exptl_absorpt_correction_T_min 0.7615
_exptl_absorpt_correction_type multi-scan
_exptl_crystal_colour yellow
_exptl_crystal_density_diffrn 2.409
_exptl_crystal_density_method 'not measured'
_exptl_crystal_description sheet
_exptl_crystal_F_000 564
_refine_diff_density_max 0.990
_refine_diff_density_min -1.340
_refine_diff_density_rms 0.122
_refine_ls_extinction_method none
_refine_ls_goodness_of_fit_ref 1.025
_refine_ls_hydrogen_treatment mixed
_refine_ls_matrix_type full
_refine_ls_number_parameters 92
_refine_ls_number_reflns 2018
_refine_ls_number_restraints 0
_refine_ls_restrained_S_all 1.025
_refine_ls_R_factor_all 0.0557
_refine_ls_R_factor_gt 0.0372
_refine_ls_shift/su_max 0.001
_refine_ls_shift/su_mean 0.000
_refine_ls_structure_factor_coef Fsqd
_refine_ls_weighting_details 'calc w=1/[\s^2^(Fo^2^)+(0.0364P)^2^+1.7538P] where P=(Fo^2^+2Fc^2^)/3'
_refine_ls_weighting_scheme calc
_refine_ls_wR_factor_gt 0.0841
_refine_ls_wR_factor_ref 0.0930
_reflns_number_gt 1523
_reflns_number_total 2018
_reflns_threshold_expression >2sigma(I)
_cod_data_source_file ic6b00999_si_003.cif
_cod_data_source_block d:\2045a6~1\a
_cod_depositor_comments
;
The following automatic conversions were performed:

data item '_exptl_absorpt_correction_type' value 'Multi-scan' was
changed to 'multi-scan' in accordance with the
/home/saulius/struct/COD-crude-data/automatic-downloads/DataCite-retrospective/ACS/depositions/lib/dictionaries/cif_core.dic
dictionary named 'cif_core.dic' version 2.4.2 last updated on
2011-04-26.

Automatic conversion script
Id: cif_fix_values 6909 2019-04-08 15:41:33Z antanas 
;
_cod_original_cell_volume 818.8(5)
_cod_original_sg_symbol_H-M P2(1)/n
_cod_database_code 4348128

loop_
_symmetry_equiv_pos_as_xyz
'x, y, z'
'-x+1/2, y+1/2, -z+1/2'
'-x, -y, -z'
'x-1/2, -y-1/2, z-1/2'

loop_
_atom_site_label
_atom_site_type_symbol
_atom_site_fract_x
_atom_site_fract_y
_atom_site_fract_z
_atom_site_U_iso_or_equiv
_atom_site_adp_type
_atom_site_occupancy
_atom_site_symmetry_multiplicity
_atom_site_calc_flag
_atom_site_refinement_flags
Br1 Br 0.67917(5) 0.03959(10) 0.84445(3) 0.04305(15) Uani 1 1 d .
Ag1 Ag 0.68925(4) 0.05842(10) 0.68603(3) 0.05854(17) Uani 1 1 d .
N2 N 0.2439(4) -0.0158(7) 0.62334(19) 0.0344(8) Uani 1 1 d .
N1 N 0.4662(4) -0.0542(8) 0.6569(2) 0.0365(8) Uani 1 1 d .
C3 C 0.3724(5) 0.0752(9) 0.6113(2) 0.0328(9) Uani 1 1 d .
C1 C 0.3926(5) -0.2404(10) 0.6987(2) 0.0395(10) Uani 1 1 d .
H5 H 0.4315 -0.3623 0.7352 0.047 Uiso 1 1 calc R
C6 C 0.4044(6) 0.2876(10) 0.5541(3) 0.0490(12) Uani 1 1 d .
H8A H 0.4996 0.3435 0.5615 0.074 Uiso 1 1 calc R
H8B H 0.3470 0.4554 0.5574 0.074 Uiso 1 1 calc R
H8C H 0.3874 0.2011 0.5065 0.074 Uiso 1 1 calc R
C2 C 0.2566(5) -0.2190(10) 0.6788(2) 0.0389(10) Uani 1 1 d .
H2 H 0.1857 -0.3205 0.6984 0.047 Uiso 1 1 calc R
C5 C 0.0687(5) -0.0589(10) 0.5169(2) 0.0383(10) Uani 1 1 d .
H3A H 0.0602 -0.2654 0.5252 0.046 Uiso 1 1 calc R
H3B H 0.1390 -0.0302 0.4829 0.046 Uiso 1 1 calc R
C4 C 0.1128(5) 0.0880(11) 0.5884(3) 0.0457(12) Uani 1 1 d .
H1A H 0.1202 0.2944 0.5797 0.055 Uiso 1 1 calc R
H4 H 0.0417 0.0595 0.6219 0.055 Uiso 1 1 calc R

loop_
_atom_site_aniso_label
_atom_site_aniso_U_11
_atom_site_aniso_U_22
_atom_site_aniso_U_33
_atom_site_aniso_U_23
_atom_site_aniso_U_13
_atom_site_aniso_U_12
Br1 0.0456(3) 0.0371(2) 0.0476(3) -0.0025(2) 0.0111(2) -0.0045(2)
Ag1 0.0370(2) 0.0650(3) 0.0735(3) -0.0035(2) 0.00359(19) -0.00733(19)
N2 0.0310(19) 0.0361(19) 0.0350(17) -0.0058(15) -0.0040(14) 0.0037(14)
N1 0.0320(19) 0.0382(19) 0.0384(18) 0.0031(16) -0.0038(15) 0.0017(16)
C3 0.036(2) 0.030(2) 0.0320(19) -0.0032(16) 0.0014(17) 0.0020(17)
C1 0.044(3) 0.037(2) 0.036(2) 0.0054(19) -0.0044(19) -0.0007(19)
C6 0.066(3) 0.035(2) 0.046(3) 0.007(2) 0.006(2) -0.001(2)
C2 0.043(3) 0.040(2) 0.035(2) -0.0021(19) 0.0057(19) -0.005(2)
C5 0.034(2) 0.037(2) 0.042(2) -0.0031(19) -0.0066(19) 0.0072(19)
C4 0.037(3) 0.047(3) 0.050(3) -0.012(2) -0.012(2) 0.015(2)

loop_
_atom_type_symbol
_atom_type_description
_atom_type_scat_dispersion_real
_atom_type_scat_dispersion_imag
_atom_type_scat_source
C C 0.0033 0.0016 'International Tables Vol C Tables 4.2.6.8 and 6.1.1.4'
H H 0.0000 0.0000 'International Tables Vol C Tables 4.2.6.8 and 6.1.1.4'
N N 0.0061 0.0033 'International Tables Vol C Tables 4.2.6.8 and 6.1.1.4'
Br Br -0.2901 2.4595 'International Tables Vol C Tables 4.2.6.8 and 6.1.1.4'
Ag Ag -0.8971 1.1015 'International Tables Vol C Tables 4.2.6.8 and 6.1.1.4'

loop_
_geom_angle_atom_site_label_1
_geom_angle_atom_site_label_2
_geom_angle_atom_site_label_3
_geom_angle
_geom_angle_site_symmetry_1
_geom_angle_site_symmetry_3
Ag1 Br1 Ag1 116.16(3) 2_646 2_656
Ag1 Br1 Ag1 76.060(19) 2_646 .
Ag1 Br1 Ag1 73.882(17) 2_656 .
N1 Ag1 Br1 128.12(10) . 2_656
N1 Ag1 Br1 101.69(10) . 2_646
Br1 Ag1 Br1 116.16(3) 2_656 2_646
N1 Ag1 Br1 96.81(9) . .
Br1 Ag1 Br1 106.93(2) 2_656 .
Br1 Ag1 Br1 103.08(2) 2_646 .
C3 N2 C2 107.6(4) . .
C3 N2 C4 127.7(4) . .
C2 N2 C4 124.6(4) . .
C3 N1 C1 105.4(4) . .
C3 N1 Ag1 130.1(3) . .
C1 N1 Ag1 122.9(3) . .
N1 C3 N2 110.8(4) . .
N1 C3 C6 124.5(4) . .
N2 C3 C6 124.7(4) . .
C2 C1 N1 110.2(4) . .
C1 C2 N2 106.0(4) . .
C4 C5 C5 111.7(5) . 3_556
N2 C4 C5 114.2(4) . .

loop_
_geom_bond_atom_site_label_1
_geom_bond_atom_site_label_2
_geom_bond_distance
_geom_bond_site_symmetry_2
Br1 Ag1 2.6464(10) 2_646
Br1 Ag1 2.7941(10) 2_656
Br1 Ag1 2.9082(13) .
Ag1 N1 2.252(4) .
Ag1 Br1 2.6464(10) 2_656
Ag1 Br1 2.7941(10) 2_646
N2 C3 1.354(6) .
N2 C2 1.380(6) .
N2 C4 1.460(5) .
N1 C3 1.327(6) .
N1 C1 1.388(6) .
C3 C6 1.485(6) .
C1 C2 1.346(6) .
C5 C4 1.503(6) .
C5 C5 1.527(8) 3_556
